data_4506163
loop_
_publ_author_name
'Ding, Caixia'
'Li, Xing'
'Ding, Yubin'
'Li, Xin'
'Ng, Seik Weng'
'Xie, Yongshu'

_publ_section_title
;
 Novel Bis(4,4&#x2032;-dipyridylamine) Ligand with a Flexible Butadiyne
 Linker: Syntheses, Structures, and Photoluminescence of d10Metal
 Coordination Polymers
;
_journal_issue 7
_journal_name_full 'Crystal Growth &amp; Design'
_journal_page_first 3465
_journal_paper_doi 10.1021/cg201655n
_journal_volume 12
_journal_year 2012
_chemical_formula_sum 'C36 H24 Br2 Cd N6'
_chemical_formula_weight 812.83
_chemical_name_systematic
; 
 ? 
;
_space_group_IT_number 13
_symmetry_cell_setting monoclinic
_symmetry_space_group_name_Hall '-P 2yac'
_symmetry_space_group_name_H-M 'P 1 2/n 1'
_atom_sites_solution_hydrogens geom
_atom_sites_solution_primary direct
_atom_sites_solution_secondary difmap
_audit_creation_method SHELXL-97
_cell_angle_alpha 90.00
_cell_angle_beta 90.3530(10)
_cell_angle_gamma 90.00
_cell_formula_units_Z 2
_cell_length_a 7.7348(7)
_cell_length_b 10.3163(11)
_cell_length_c 24.542(2)
_cell_measurement_reflns_used 915
_cell_measurement_temperature 298(2)
_cell_measurement_theta_max 26.248
_cell_measurement_theta_min 2.58
_cell_volume 1958.3(3)
_computing_cell_refinement 'Bruker SMART'
_computing_data_collection 'Bruker SMART'
_computing_data_reduction 'Bruker SHELXTL'
_computing_molecular_graphics 'Bruker SHELXTL'
_computing_publication_material 'Bruker SHELXTL'
_computing_structure_refinement 'SHELXL-97 (Sheldrick, 1997)'
_computing_structure_solution 'SHELXS-97 (Sheldrick, 1990)'
_diffrn_ambient_temperature 298(2)
_diffrn_measured_fraction_theta_full 0.990
_diffrn_measured_fraction_theta_max 0.990
_diffrn_measurement_device_type 'CCD area detector'
_diffrn_measurement_method 'phi and omega scans'
_diffrn_radiation_monochromator graphite
_diffrn_radiation_source 'fine-focus sealed tube'
_diffrn_radiation_type MoK\a
_diffrn_radiation_wavelength 0.71073
_diffrn_reflns_av_R_equivalents 0.1535
_diffrn_reflns_av_sigmaI/netI 0.1931
_diffrn_reflns_limit_h_max 8
_diffrn_reflns_limit_h_min -9
_diffrn_reflns_limit_k_max 12
_diffrn_reflns_limit_k_min -11
_diffrn_reflns_limit_l_max 28
_diffrn_reflns_limit_l_min -29
_diffrn_reflns_number 10048
_diffrn_reflns_theta_full 25.01
_diffrn_reflns_theta_max 25.01
_diffrn_reflns_theta_min 3.18
_exptl_absorpt_coefficient_mu 2.628
_exptl_absorpt_correction_T_max 0.8583
_exptl_absorpt_correction_T_min 0.6216
_exptl_absorpt_correction_type multi-scan
_exptl_absorpt_process_details sadabs
_exptl_crystal_density_diffrn 1.379
_exptl_crystal_density_method 'not measured'
_exptl_crystal_F_000 800
_exptl_crystal_size_max 0.20
_exptl_crystal_size_mid 0.08
_exptl_crystal_size_min 0.06
_refine_diff_density_max 1.144
_refine_diff_density_min -0.794
_refine_diff_density_rms 0.133
_refine_ls_extinction_method none
_refine_ls_goodness_of_fit_ref 1.045
_refine_ls_hydrogen_treatment constr
_refine_ls_matrix_type full
_refine_ls_number_parameters 204
_refine_ls_number_reflns 3426
_refine_ls_number_restraints 0
_refine_ls_restrained_S_all 1.045
_refine_ls_R_factor_all 0.1725
_refine_ls_R_factor_gt 0.0731
_refine_ls_shift/su_max 0.000
_refine_ls_shift/su_mean 0.000
_refine_ls_structure_factor_coef Fsqd
_refine_ls_weighting_details 'calc w=1/[\s^2^(Fo^2^)+(0.0278P)^2^+0.0000P] where P=(Fo^2^+2Fc^2^)/3'
_refine_ls_weighting_scheme calc
_refine_ls_wR_factor_gt 0.1454
_refine_ls_wR_factor_ref 0.1635
_reflns_number_gt 1363
_reflns_number_total 3426
_reflns_threshold_expression >2sigma(I)
_cod_data_source_file cg201655n_si_008.cif
_cod_data_source_block 100921h
_cod_depositor_comments
;
The following automatic conversions were performed:

'_symmetry_cell_setting' value 'Monoclinic' changed to 'monoclinic'
according to /home/saulius/struct/CIF-dictionaries/cif_core.dic
dictionary named 'cif_core.dic' version 2.4.1 from 2010-06-29.

Automatic conversion script
Id: cif_fix_values 1891 2012-01-12 08:04:46Z andrius 
;
_cod_original_cell_volume 1958.2(3)
_cod_original_sg_symbol_H-M P2/n
_cod_database_code 4506163

loop_
_symmetry_equiv_pos_as_xyz
'x, y, z'
'-x+1/2, y, -z+1/2'
'-x, -y, -z'
'x-1/2, -y, z-1/2'

loop_
_atom_site_label
_atom_site_type_symbol
_atom_site_fract_x
_atom_site_fract_y
_atom_site_fract_z
_atom_site_U_iso_or_equiv
_atom_site_adp_type
_atom_site_occupancy
_atom_site_symmetry_multiplicity
_atom_site_calc_flag
_atom_site_refinement_flags
Cd1 Cd 1.2500 0.44986(12) 0.2500 0.0465(4) Uani 1 2 d S
Br1 Br 1.49045(16) 0.44744(14) 0.33284(5) 0.0715(5) Uani 1 1 d .
N1 N 0.8462(10) -0.0545(9) 0.3524(3) 0.053(3) Uani 1 1 d .
N2 N 1.0845(11) 0.2806(8) 0.2919(4) 0.054(3) Uani 1 1 d .
N3 N 1.0937(12) -0.3908(8) 0.2997(4) 0.050(3) Uani 1 1 d .
C1 C 0.0782(16) -0.0083(11) 0.4882(5) 0.063(4) Uani 1 1 d .
C2 C 0.2136(16) -0.0183(11) 0.4655(5) 0.065(4) Uani 1 1 d .
C3 C 0.3791(14) -0.0302(13) 0.4384(5) 0.059(4) Uani 1 1 d .
C4 C 0.4345(13) 0.0732(11) 0.4062(5) 0.056(4) Uani 1 1 d .
H4 H 0.3675 0.1479 0.4038 0.067 Uiso 1 1 calc R
C5 C 0.5861(12) 0.0659(11) 0.3781(4) 0.044(3) Uani 1 1 d .
H5 H 0.6212 0.1341 0.3560 0.053 Uiso 1 1 calc R
C6 C 0.6880(12) -0.0459(10) 0.3830(4) 0.040(3) Uani 1 1 d .
C7 C 0.6389(15) -0.1451(11) 0.4154(5) 0.065(4) Uani 1 1 d .
H7 H 0.7088 -0.2180 0.4191 0.078 Uiso 1 1 calc R
C8 C 0.4825(14) -0.1373(12) 0.4432(5) 0.060(4) Uani 1 1 d .
H8 H 0.4480 -0.2058 0.4653 0.072 Uiso 1 1 calc R
C9 C 1.0456(15) 0.2753(11) 0.3433(5) 0.054(4) Uani 1 1 d .
H9 H 1.0742 0.3449 0.3657 0.065 Uiso 1 1 calc R
C10 C 0.9614(13) 0.1671(10) 0.3660(4) 0.047(3) Uani 1 1 d .
H10 H 0.9326 0.1655 0.4028 0.056 Uiso 1 1 calc R
C11 C 0.9225(13) 0.0635(11) 0.3325(5) 0.044(3) Uani 1 1 d .
C12 C 0.9650(14) 0.0716(11) 0.2783(4) 0.048(3) Uani 1 1 d .
H12 H 0.9405 0.0024 0.2552 0.058 Uiso 1 1 calc R
C13 C 1.0418(14) 0.1787(11) 0.2581(5) 0.052(3) Uani 1 1 d .
H13 H 1.0661 0.1837 0.2211 0.062 Uiso 1 1 calc R
C14 C 1.1789(14) -0.2890(11) 0.3184(5) 0.058(4) Uani 1 1 d .
H14 H 1.2990 -0.2940 0.3189 0.069 Uiso 1 1 calc R
C15 C 1.1055(15) -0.1758(11) 0.3371(5) 0.058(4) Uani 1 1 d .
H15 H 1.1722 -0.1069 0.3497 0.070 Uiso 1 1 calc R
C16 C 0.9231(14) -0.1704(10) 0.3360(4) 0.043(3) Uani 1 1 d .
C17 C 0.8320(13) -0.2801(10) 0.3198(4) 0.051(3) Uani 1 1 d .
H17 H 0.7118 -0.2815 0.3212 0.061 Uiso 1 1 calc R
C18 C 0.9213(13) -0.3860(9) 0.3019(4) 0.044(3) Uani 1 1 d .
H18 H 0.8590 -0.4584 0.2907 0.053 Uiso 1 1 calc R

loop_
_atom_site_aniso_label
_atom_site_aniso_U_11
_atom_site_aniso_U_22
_atom_site_aniso_U_33
_atom_site_aniso_U_23
_atom_site_aniso_U_13
_atom_site_aniso_U_12
Cd1 0.0395(8) 0.0299(6) 0.0705(10) 0.000 0.0241(7) 0.000
Br1 0.0598(10) 0.0651(10) 0.0896(12) 0.0004(9) 0.0036(9) -0.0044(8)
N1 0.044(6) 0.025(4) 0.088(7) 0.000(6) 0.037(5) 0.001(5)
N2 0.048(7) 0.044(6) 0.069(8) 0.002(6) 0.016(6) -0.020(5)
N3 0.044(7) 0.032(5) 0.074(8) -0.024(5) 0.011(6) -0.001(5)
C1 0.061(9) 0.050(7) 0.078(10) -0.005(6) 0.033(8) -0.006(7)
C2 0.063(9) 0.058(9) 0.076(9) 0.000(7) 0.040(8) -0.007(7)
C3 0.036(7) 0.077(10) 0.066(9) 0.008(8) 0.016(7) 0.007(7)
C4 0.035(7) 0.048(8) 0.085(9) 0.003(7) 0.023(7) 0.016(6)
C5 0.036(6) 0.045(7) 0.051(7) 0.004(6) 0.020(6) 0.004(6)
C6 0.031(6) 0.031(5) 0.057(7) 0.012(6) 0.016(5) 0.004(6)
C7 0.060(9) 0.048(8) 0.086(10) 0.006(7) 0.046(8) 0.006(7)
C8 0.042(8) 0.066(9) 0.072(10) 0.000(7) 0.027(7) -0.005(7)
C9 0.065(9) 0.048(8) 0.050(9) -0.002(6) 0.025(8) 0.007(7)
C10 0.049(8) 0.039(7) 0.052(8) -0.008(6) 0.022(6) -0.002(6)
C11 0.033(6) 0.030(6) 0.070(9) 0.005(7) 0.027(6) -0.005(6)
C12 0.051(8) 0.047(8) 0.047(8) -0.005(6) 0.015(6) -0.014(6)
C13 0.049(8) 0.048(7) 0.059(9) -0.008(7) 0.010(7) -0.010(6)
C14 0.027(7) 0.064(9) 0.081(10) -0.030(7) 0.001(7) -0.001(6)
C15 0.043(8) 0.040(7) 0.092(10) -0.021(7) 0.027(7) -0.008(6)
C16 0.043(7) 0.025(6) 0.061(8) -0.009(6) 0.021(6) 0.000(6)
C17 0.025(7) 0.046(7) 0.082(9) -0.003(7) 0.021(6) -0.012(6)
C18 0.030(7) 0.028(6) 0.074(9) -0.013(6) 0.011(7) -0.003(5)

loop_
_atom_type_symbol
_atom_type_description
_atom_type_scat_dispersion_real
_atom_type_scat_dispersion_imag
_atom_type_scat_source
C C 0.0033 0.0016 'International Tables Vol C Tables 4.2.6.8 and 6.1.1.4'
H H 0.0000 0.0000 'International Tables Vol C Tables 4.2.6.8 and 6.1.1.4'
N N 0.0061 0.0033 'International Tables Vol C Tables 4.2.6.8 and 6.1.1.4'
Br Br -0.2901 2.4595 'International Tables Vol C Tables 4.2.6.8 and 6.1.1.4'
Cd Cd -0.8075 1.2024 'International Tables Vol C Tables 4.2.6.8 and 6.1.1.4'

loop_
_geom_angle_atom_site_label_1
_geom_angle_atom_site_label_2
_geom_angle_atom_site_label_3
_geom_angle
_geom_angle_site_symmetry_1
_geom_angle_site_symmetry_3
N3 Cd1 N3 92.7(4) 2_765 1_565
N3 Cd1 N2 174.5(4) 2_765 .
N3 Cd1 N2 90.5(3) 1_565 .
N3 Cd1 N2 90.5(3) 2_765 2_755
N3 Cd1 N2 174.5(4) 1_565 2_755
N2 Cd1 N2 86.7(4) . 2_755
N3 Cd1 Br1 88.3(2) 2_765 2_755
N3 Cd1 Br1 92.4(2) 1_565 2_755
N2 Cd1 Br1 87.1(3) . 2_755
N2 Cd1 Br1 92.1(3) 2_755 2_755
N3 Cd1 Br1 92.4(2) 2_765 .
N3 Cd1 Br1 88.3(2) 1_565 .
N2 Cd1 Br1 92.1(3) . .
N2 Cd1 Br1 87.1(3) 2_755 .
Br1 Cd1 Br1 178.96(9) 2_755 .
C16 N1 C11 116.8(7) . .
C16 N1 C6 124.5(9) . .
C11 N1 C6 118.4(9) . .
C9 N2 C13 119.7(10) . .
C9 N2 Cd1 125.0(8) . .
C13 N2 Cd1 115.1(7) . .
C14 N3 C18 116.9(9) . .
C14 N3 Cd1 118.2(7) . 1_545
C18 N3 Cd1 123.8(7) . 1_545
C2 C1 C1 176.6(19) . 3_556
C1 C2 C3 179.4(16) . .
C8 C3 C4 118.9(10) . .
C8 C3 C2 123.1(11) . .
C4 C3 C2 118.0(11) . .
C5 C4 C3 120.7(10) . .
C5 C4 H4 119.6 . .
C3 C4 H4 119.6 . .
C4 C5 C6 119.1(10) . .
C4 C5 H5 120.5 . .
C6 C5 H5 120.5 . .
C7 C6 C5 120.9(9) . .
C7 C6 N1 120.2(10) . .
C5 C6 N1 118.9(9) . .
C6 C7 C8 119.4(11) . .
C6 C7 H7 120.3 . .
C8 C7 H7 120.3 . .
C3 C8 C7 120.9(11) . .
C3 C8 H8 119.6 . .
C7 C8 H8 119.6 . .
N2 C9 C10 121.9(11) . .
N2 C9 H9 119.1 . .
C10 C9 H9 119.1 . .
C11 C10 C9 118.5(10) . .
C11 C10 H10 120.8 . .
C9 C10 H10 120.8 . .
C12 C11 C10 118.5(10) . .
C12 C11 N1 118.7(10) . .
C10 C11 N1 122.8(10) . .
C13 C12 C11 120.8(11) . .
C13 C12 H12 119.6 . .
C11 C12 H12 119.6 . .
C12 C13 N2 120.6(10) . .
C12 C13 H13 119.7 . .
N2 C13 H13 119.7 . .
N3 C14 C15 125.7(11) . .
N3 C14 H14 117.1 . .
C15 C14 H14 117.1 . .
C14 C15 C16 116.1(10) . .
C14 C15 H15 121.9 . .
C16 C15 H15 121.9 . .
C17 C16 N1 124.3(10) . .
C17 C16 C15 118.6(10) . .
N1 C16 C15 117.1(10) . .
C18 C17 C16 119.1(10) . .
C18 C17 H17 120.5 . .
C16 C17 H17 120.5 . .
N3 C18 C17 123.3(10) . .
N3 C18 H18 118.3 . .
C17 C18 H18 118.3 . .

loop_
_geom_bond_atom_site_label_1
_geom_bond_atom_site_label_2
_geom_bond_distance
_geom_bond_site_symmetry_2
Cd1 N3 2.382(8) 2_765
Cd1 N3 2.382(8) 1_565
Cd1 N2 2.400(8) .
Cd1 N2 2.400(8) 2_755
Cd1 Br1 2.7470(14) 2_755
Cd1 Br1 2.7470(14) .
N1 C16 1.396(12) .
N1 C11 1.439(12) .
N1 C6 1.443(11) .
N2 C9 1.299(12) .
N2 C13 1.378(13) .
N3 C14 1.320(12) .
N3 C18 1.336(12) .
N3 Cd1 2.382(8) 1_545
C1 C2 1.194(13) .
C1 C1 1.35(2) 3_556
C2 C3 1.451(14) .
C3 C8 1.369(14) .
C3 C4 1.397(14) .
C4 C5 1.366(12) .
C4 H4 0.9300 .
C5 C6 1.401(13) .
C5 H5 0.9300 .
C6 C7 1.352(13) .
C7 C8 1.395(13) .
C7 H7 0.9300 .
C8 H8 0.9300 .
C9 C10 1.409(14) .
C9 H9 0.9300 .
C10 C11 1.381(13) .
C10 H10 0.9300 .
C11 C12 1.375(13) .
C12 C13 1.350(13) .
C12 H12 0.9300 .
C13 H13 0.9300 .
C14 C15 1.379(13) .
C14 H14 0.9300 .
C15 C16 1.412(14) .
C15 H15 0.9300 .
C16 C17 1.390(13) .
C17 C18 1.366(12) .
C17 H17 0.9300 .
C18 H18 0.9300 .

loop_
_geom_torsion_atom_site_label_1
_geom_torsion_atom_site_label_2
_geom_torsion_atom_site_label_3
_geom_torsion_atom_site_label_4
_geom_torsion
_geom_torsion_site_symmetry_1
N3 Cd1 N2 C9 -169(3) 2_765
N3 Cd1 N2 C9 -43.5(9) 1_565
N2 Cd1 N2 C9 131.9(11) 2_755
Br1 Cd1 N2 C9 -135.8(9) 2_755
Br1 Cd1 N2 C9 44.9(9) .
N3 Cd1 N2 C13 16(4) 2_765
N3 Cd1 N2 C13 141.7(9) 1_565
N2 Cd1 N2 C13 -42.9(7) 2_755
Br1 Cd1 N2 C13 49.3(8) 2_755
Br1 Cd1 N2 C13 -130.0(8) .
C1 C1 C2 C3 122(100) 3_556
C1 C2 C3 C8 81(100) .
C1 C2 C3 C4 -99(100) .
C8 C3 C4 C5 2.6(19) .
C2 C3 C4 C5 -177.6(11) .
C3 C4 C5 C6 -1.5(18) .
C4 C5 C6 C7 -0.6(18) .
C4 C5 C6 N1 178.7(10) .
C16 N1 C6 C7 25.6(17) .
C11 N1 C6 C7 -160.7(11) .
C16 N1 C6 C5 -153.7(11) .
C11 N1 C6 C5 20.0(15) .
C5 C6 C7 C8 1.6(18) .
N1 C6 C7 C8 -177.7(11) .
C4 C3 C8 C7 -2(2) .
C2 C3 C8 C7 178.7(12) .
C6 C7 C8 C3 -1(2) .
C13 N2 C9 C10 0.5(17) .
Cd1 N2 C9 C10 -174.1(8) .
N2 C9 C10 C11 1.1(17) .
C9 C10 C11 C12 -1.1(16) .
C9 C10 C11 N1 176.1(9) .
C16 N1 C11 C12 45.6(14) .
C6 N1 C11 C12 -128.6(11) .
C16 N1 C11 C10 -131.7(12) .
C6 N1 C11 C10 54.2(15) .
C10 C11 C12 C13 -0.5(17) .
N1 C11 C12 C13 -177.9(10) .
C11 C12 C13 N2 2.2(17) .
C9 N2 C13 C12 -2.2(17) .
Cd1 N2 C13 C12 173.0(8) .
C18 N3 C14 C15 -3.7(19) .
Cd1 N3 C14 C15 165.0(9) 1_545
N3 C14 C15 C16 0.1(19) .
C11 N1 C16 C17 -137.8(12) .
C6 N1 C16 C17 35.9(17) .
C11 N1 C16 C15 43.4(14) .
C6 N1 C16 C15 -142.8(11) .
C14 C15 C16 C17 4.1(17) .
C14 C15 C16 N1 -177.1(10) .
N1 C16 C17 C18 176.7(10) .
C15 C16 C17 C18 -4.6(17) .
C14 N3 C18 C17 3.1(17) .
Cd1 N3 C18 C17 -164.8(8) 1_545
C16 C17 C18 N3 1.0(18) .
